data_4119313
loop_
_publ_author_name
'David G. Johnson'
'Jason M. Lynam'
'Neetisha S. Mistry'
'John M. Slattery'
'Robert J. Thatcher'
'Adrian C. Whitwood'

_publ_contact_author_address
;Department of Chemistry
University of York
Heslington
York
YO10 5DD
UK
;
_publ_contact_author_email jason.lynam@york.ac.uk
_publ_contact_author_fax +44(0)1904322516
_publ_contact_author_name 'Jason M Lynam'
_publ_contact_author_phone +44(0)1904322534
_publ_section_title
;
 Ruthenium-Mediated C-H Functionalization of Pyridine: The Role of
 Vinylidene and Pyridylidene Ligands
;
_journal_name_full 'Journal of the American Chemical Society'
_journal_page_first 2222
_journal_page_last 2234
_journal_paper_doi 10.1021/ja3097256
_journal_volume 135
_journal_year 2013
_chemical_formula_moiety 'C36 H31 N P Ru, F6 P, C H2 Cl2'
_chemical_formula_sum 'C37 H33 Cl2 F6 N P2 Ru'
_chemical_formula_weight 839.55
_chemical_name_systematic
; 
 ? 
;
_space_group_IT_number 2
_symmetry_cell_setting triclinic
_symmetry_space_group_name_Hall '-P 1'
_symmetry_space_group_name_H-M 'P -1'
_atom_sites_solution_hydrogens geom
_atom_sites_solution_primary direct
_atom_sites_solution_secondary difmap
_audit_creation_method SHELXL-97
_cell_angle_alpha 78.9050(10)
_cell_angle_beta 66.3940(10)
_cell_angle_gamma 70.5150(10)
_cell_formula_units_Z 2
_cell_length_a 11.3140(6)
_cell_length_b 12.9363(7)
_cell_length_c 13.8288(7)
_cell_measurement_reflns_used 7311
_cell_measurement_temperature 110(2)
_cell_measurement_theta_max 29.961
_cell_measurement_theta_min 2.241
_cell_volume 1744.35(16)
_computing_cell_refinement 'Bruker SMART'
_computing_data_collection 'Bruker SMART'
_computing_data_reduction 'Bruker SAINT'
_computing_molecular_graphics 'Bruker SHELXTL'
_computing_publication_material 'Bruker SHELXTL'
_computing_structure_refinement 'SHELXL-97 (Sheldrick, 1997)'
_computing_structure_solution 'SHELXS-97 (Sheldrick, 1997)'
_diffrn_ambient_temperature 110(2)
_diffrn_measured_fraction_theta_full 0.965
_diffrn_measured_fraction_theta_max 0.965
_diffrn_measurement_device_type 'CCD area detector'
_diffrn_measurement_method 'phi and omega scans'
_diffrn_radiation_monochromator graphite
_diffrn_radiation_source 'fine-focus sealed tube'
_diffrn_radiation_type MoK\a
_diffrn_radiation_wavelength 0.71073
_diffrn_reflns_av_R_equivalents 0.0225
_diffrn_reflns_av_sigmaI/netI 0.0354
_diffrn_reflns_limit_h_max 15
_diffrn_reflns_limit_h_min -15
_diffrn_reflns_limit_k_max 18
_diffrn_reflns_limit_k_min -18
_diffrn_reflns_limit_l_max 19
_diffrn_reflns_limit_l_min -19
_diffrn_reflns_number 19943
_diffrn_reflns_theta_full 30.01
_diffrn_reflns_theta_max 30.01
_diffrn_reflns_theta_min 1.61
_exptl_absorpt_coefficient_mu 0.756
_exptl_absorpt_correction_T_max 0.8514
_exptl_absorpt_correction_T_min 0.7940
_exptl_absorpt_correction_type multi-scan
_exptl_absorpt_process_details 'SADABS v2.10; (Sheldrick)'
_exptl_crystal_colour yellow
_exptl_crystal_density_diffrn 1.598
_exptl_crystal_description block
_exptl_crystal_F_000 848
_exptl_crystal_size_max 0.32
_exptl_crystal_size_mid 0.24
_exptl_crystal_size_min 0.22
_refine_diff_density_max 0.818
_refine_diff_density_min -0.325
_refine_diff_density_rms 0.084
_refine_ls_extinction_method none
_refine_ls_goodness_of_fit_ref 1.041
_refine_ls_hydrogen_treatment mixed
_refine_ls_matrix_type full
_refine_ls_number_parameters 449
_refine_ls_number_reflns 9826
_refine_ls_number_restraints 0
_refine_ls_restrained_S_all 1.041
_refine_ls_R_factor_all 0.0410
_refine_ls_R_factor_gt 0.0341
_refine_ls_shift/su_max 0.002
_refine_ls_shift/su_mean 0.000
_refine_ls_structure_factor_coef Fsqd
_refine_ls_weighting_details 'calc w=1/[\s^2^(Fo^2^)+(0.0417P)^2^+0.5761P] where P=(Fo^2^+2Fc^2^)/3'
_refine_ls_weighting_scheme calc
_refine_ls_wR_factor_gt 0.0794
_refine_ls_wR_factor_ref 0.0835
_reflns_number_gt 8566
_reflns_number_total 9826
_reflns_threshold_expression >2sigma(I)
_cod_data_source_file ja3097256_si_002_3.cif
_cod_data_source_block '[9a]PF6.CH2Cl2'
_cod_database_code 4119313

loop_
_symmetry_equiv_pos_as_xyz
'x, y, z'
'-x, -y, -z'

loop_
_atom_site_label
_atom_site_type_symbol
_atom_site_fract_x
_atom_site_fract_y
_atom_site_fract_z
_atom_site_U_iso_or_equiv
_atom_site_adp_type
_atom_site_occupancy
_atom_site_symmetry_multiplicity
_atom_site_calc_flag
_atom_site_refinement_flags
C1 C 0.5021(2) 0.7418(2) 0.47814(16) 0.0344(5) Uani 1 1 d .
H1 H 0.4304 0.7346 0.4572 0.041 Uiso 1 1 calc R
C2 C 0.6190(3) 0.65822(19) 0.47973(16) 0.0393(6) Uani 1 1 d .
H2 H 0.6442 0.5809 0.4608 0.047 Uiso 1 1 calc R
C3 C 0.6969(2) 0.7031(2) 0.50695(16) 0.0376(6) Uani 1 1 d .
H3 H 0.7882 0.6639 0.5098 0.045 Uiso 1 1 calc R
C4 C 0.6306(3) 0.8167(2) 0.51851(16) 0.0343(5) Uani 1 1 d .
H4 H 0.6664 0.8710 0.5325 0.041 Uiso 1 1 calc R
C5 C 0.5106(2) 0.84121(18) 0.50186(16) 0.0313(5) Uani 1 1 d .
H5 H 0.4457 0.9158 0.5010 0.038 Uiso 1 1 calc R
C6 C 0.46980(19) 0.57258(15) 0.71478(14) 0.0192(3) Uani 1 1 d .
C7 C 0.5322(2) 0.46297(15) 0.74075(15) 0.0220(4) Uani 1 1 d .
H7 H 0.6256 0.4401 0.7290 0.026 Uiso 1 1 calc R
C8 C 0.4573(2) 0.38829(16) 0.78360(17) 0.0259(4) Uani 1 1 d .
H8 H 0.4998 0.3147 0.8021 0.031 Uiso 1 1 calc R
C9 C 0.3199(2) 0.41979(17) 0.79997(18) 0.0275(4) Uani 1 1 d .
H9 H 0.2695 0.3680 0.8288 0.033 Uiso 1 1 calc R
C10 C 0.2592(2) 0.52662(16) 0.77374(16) 0.0248(4) Uani 1 1 d .
H10 H 0.1667 0.5505 0.7824 0.030 Uiso 1 1 calc R
C11 C 0.29839(19) 0.71081(15) 0.69677(15) 0.0199(4) Uani 1 1 d .
H11 H 0.257(2) 0.7229(18) 0.6482(18) 0.024(6) Uiso 1 1 d .
C12 C 0.29146(19) 0.79134(16) 0.75560(15) 0.0203(4) Uani 1 1 d .
H12 H 0.291(2) 0.7736(19) 0.8255(19) 0.024 Uiso 1 1 d .
C13 C 0.21783(19) 0.90815(15) 0.73940(16) 0.0222(4) Uani 1 1 d .
C14 C 0.1812(2) 0.94896(16) 0.65035(17) 0.0259(4) Uani 1 1 d .
H14 H 0.2058 0.9011 0.5970 0.031 Uiso 1 1 calc R
C15 C 0.1099(2) 1.05803(17) 0.63936(19) 0.0297(5) Uani 1 1 d .
H15 H 0.0855 1.0841 0.5789 0.036 Uiso 1 1 calc R
C16 C 0.0741(2) 1.12885(18) 0.7155(2) 0.0367(5) Uani 1 1 d .
H16 H 0.0271 1.2039 0.7068 0.044 Uiso 1 1 calc R
C17 C 0.1068(2) 1.09032(19) 0.8049(2) 0.0388(6) Uani 1 1 d .
H17 H 0.0813 1.1388 0.8579 0.047 Uiso 1 1 calc R
C18 C 0.1774(2) 0.98007(18) 0.81700(18) 0.0302(5) Uani 1 1 d .
H18 H 0.1980 0.9539 0.8791 0.036 Uiso 1 1 calc R
C19 C 0.46370(18) 0.74245(15) 0.90829(14) 0.0182(3) Uani 1 1 d .
C20 C 0.4181(2) 0.65048(16) 0.95667(15) 0.0225(4) Uani 1 1 d .
H20 H 0.4494 0.5872 0.9181 0.027 Uiso 1 1 calc R
C21 C 0.3278(2) 0.65058(18) 1.06020(16) 0.0270(4) Uani 1 1 d .
H21 H 0.2979 0.5875 1.0923 0.032 Uiso 1 1 calc R
C22 C 0.2811(2) 0.74258(19) 1.11699(16) 0.0295(5) Uani 1 1 d .
H22 H 0.2180 0.7430 1.1875 0.035 Uiso 1 1 calc R
C23 C 0.3262(2) 0.83342(18) 1.07114(16) 0.0300(5) Uani 1 1 d .
H23 H 0.2950 0.8961 1.1104 0.036 Uiso 1 1 calc R
C24 C 0.4182(2) 0.83354(16) 0.96663(15) 0.0227(4) Uani 1 1 d .
H24 H 0.4495 0.8962 0.9355 0.027 Uiso 1 1 calc R
C25 C 0.72550(18) 0.62721(14) 0.78610(14) 0.0177(3) Uani 1 1 d .
C26 C 0.7606(2) 0.62154(16) 0.87397(15) 0.0223(4) Uani 1 1 d .
H26 H 0.7076 0.6734 0.9262 0.027 Uiso 1 1 calc R
C27 C 0.8721(2) 0.54077(17) 0.88512(17) 0.0256(4) Uani 1 1 d .
H27 H 0.8950 0.5372 0.9449 0.031 Uiso 1 1 calc R
C28 C 0.9504(2) 0.46493(16) 0.80872(17) 0.0243(4) Uani 1 1 d .
H28 H 1.0271 0.4098 0.8162 0.029 Uiso 1 1 calc R
C29 C 0.91679(19) 0.46954(16) 0.72149(16) 0.0222(4) Uani 1 1 d .
H29 H 0.9701 0.4175 0.6695 0.027 Uiso 1 1 calc R
C30 C 0.80467(19) 0.55067(15) 0.71039(15) 0.0196(4) Uani 1 1 d .
H30 H 0.7821 0.5538 0.6505 0.023 Uiso 1 1 calc R
C31 C 0.63211(19) 0.86111(15) 0.74236(14) 0.0186(3) Uani 1 1 d .
C32 C 0.7662(2) 0.85799(16) 0.71262(15) 0.0224(4) Uani 1 1 d .
H32 H 0.8326 0.7894 0.7113 0.027 Uiso 1 1 calc R
C33 C 0.8033(2) 0.95539(18) 0.68470(17) 0.0296(4) Uani 1 1 d .
H33 H 0.8952 0.9526 0.6630 0.035 Uiso 1 1 calc R
C34 C 0.7073(2) 1.05583(17) 0.68832(16) 0.0297(5) Uani 1 1 d .
H34 H 0.7329 1.1219 0.6706 0.036 Uiso 1 1 calc R
C35 C 0.5732(2) 1.05988(16) 0.71799(16) 0.0275(4) Uani 1 1 d .
H35 H 0.5069 1.1289 0.7213 0.033 Uiso 1 1 calc R
C36 C 0.5357(2) 0.96300(15) 0.74292(15) 0.0227(4) Uani 1 1 d .
H36 H 0.4444 0.9660 0.7603 0.027 Uiso 1 1 calc R
C37 C 0.9046(3) 0.8257(3) 0.9141(2) 0.0536(8) Uani 1 1 d .
H37A H 0.9060 0.7995 0.8508 0.064 Uiso 1 1 calc R
H37B H 0.9372 0.8918 0.8914 0.064 Uiso 1 1 calc R
Cl1 Cl 0.73733(7) 0.86149(5) 1.00636(6) 0.04932(17) Uani 1 1 d .
Cl2 Cl 1.01300(6) 0.72289(5) 0.96753(5) 0.04072(14) Uani 1 1 d .
F1 F 1.03259(13) 0.27704(11) 0.48370(10) 0.0326(3) Uani 1 1 d .
F2 F 0.87616(16) 0.20187(11) 0.48557(11) 0.0400(3) Uani 1 1 d .
F3 F 0.93035(12) 0.33790(10) 0.36350(9) 0.0270(3) Uani 1 1 d .
F4 F 0.72681(13) 0.37126(13) 0.49699(11) 0.0390(3) Uani 1 1 d .
F5 F 0.88257(14) 0.44488(10) 0.49469(10) 0.0337(3) Uani 1 1 d .
F6 F 0.82971(13) 0.30651(11) 0.61726(9) 0.0327(3) Uani 1 1 d .
N1 N 0.33596(16) 0.59638(13) 0.73518(13) 0.0200(3) Uani 1 1 d .
P1 P 0.57943(5) 0.73590(4) 0.77032(4) 0.01580(9) Uani 1 1 d .
P2 P 0.88052(5) 0.32324(4) 0.49036(4) 0.02103(10) Uani 1 1 d .
Ru1 Ru 0.502127(15) 0.718895(11) 0.642390(11) 0.01663(5) Uani 1 1 d .

loop_
_atom_site_aniso_label
_atom_site_aniso_U_11
_atom_site_aniso_U_22
_atom_site_aniso_U_33
_atom_site_aniso_U_23
_atom_site_aniso_U_13
_atom_site_aniso_U_12
C1 0.0419(13) 0.0582(15) 0.0165(9) 0.0102(9) -0.0148(9) -0.0329(12)
C2 0.0648(17) 0.0268(11) 0.0153(9) -0.0013(8) -0.0023(10) -0.0147(11)
C3 0.0258(11) 0.0576(15) 0.0167(9) 0.0104(9) -0.0044(8) -0.0073(10)
C4 0.0499(14) 0.0463(13) 0.0170(9) 0.0060(9) -0.0088(9) -0.0351(12)
C5 0.0356(12) 0.0259(10) 0.0200(9) 0.0069(8) -0.0059(9) -0.0033(9)
C6 0.0215(9) 0.0221(9) 0.0161(8) -0.0020(7) -0.0077(7) -0.0075(7)
C7 0.0218(9) 0.0207(9) 0.0241(9) -0.0005(7) -0.0096(8) -0.0057(7)
C8 0.0297(11) 0.0181(9) 0.0322(11) 0.0019(8) -0.0143(9) -0.0081(8)
C9 0.0279(10) 0.0228(9) 0.0356(11) 0.0032(8) -0.0130(9) -0.0130(8)
C10 0.0222(9) 0.0238(9) 0.0306(10) 0.0009(8) -0.0096(8) -0.0108(8)
C11 0.0222(9) 0.0176(8) 0.0215(9) 0.0008(7) -0.0112(7) -0.0048(7)
C12 0.0185(9) 0.0222(9) 0.0205(9) -0.0018(7) -0.0078(7) -0.0050(7)
C13 0.0181(9) 0.0199(9) 0.0292(10) -0.0021(7) -0.0090(8) -0.0056(7)
C14 0.0266(10) 0.0226(9) 0.0305(10) 0.0015(8) -0.0136(9) -0.0075(8)
C15 0.0238(10) 0.0247(10) 0.0406(12) 0.0063(9) -0.0153(9) -0.0071(8)
C16 0.0280(11) 0.0207(10) 0.0561(15) -0.0017(10) -0.0149(11) -0.0012(8)
C17 0.0356(13) 0.0301(12) 0.0473(14) -0.0175(10) -0.0163(11) 0.0045(10)
C18 0.0284(11) 0.0304(11) 0.0327(11) -0.0086(9) -0.0132(9) -0.0034(9)
C19 0.0185(8) 0.0217(9) 0.0146(8) 0.0002(6) -0.0067(7) -0.0060(7)
C20 0.0263(10) 0.0241(9) 0.0191(9) 0.0010(7) -0.0079(8) -0.0114(8)
C21 0.0260(10) 0.0343(11) 0.0213(9) 0.0064(8) -0.0084(8) -0.0141(9)
C22 0.0232(10) 0.0399(12) 0.0152(9) 0.0016(8) -0.0027(8) -0.0038(9)
C23 0.0349(12) 0.0287(10) 0.0181(9) -0.0044(8) -0.0076(8) 0.0002(9)
C24 0.0268(10) 0.0201(9) 0.0188(9) 0.0010(7) -0.0080(8) -0.0055(7)
C25 0.0189(8) 0.0172(8) 0.0183(8) 0.0011(6) -0.0067(7) -0.0082(7)
C26 0.0247(10) 0.0223(9) 0.0231(9) -0.0017(7) -0.0116(8) -0.0069(7)
C27 0.0283(10) 0.0270(10) 0.0279(10) 0.0033(8) -0.0170(9) -0.0105(8)
C28 0.0188(9) 0.0219(9) 0.0324(10) 0.0049(8) -0.0110(8) -0.0076(7)
C29 0.0193(9) 0.0200(9) 0.0247(9) 0.0018(7) -0.0051(7) -0.0078(7)
C30 0.0207(9) 0.0195(8) 0.0187(8) 0.0007(7) -0.0065(7) -0.0078(7)
C31 0.0257(9) 0.0186(8) 0.0144(8) 0.0005(6) -0.0077(7) -0.0105(7)
C32 0.0241(10) 0.0239(9) 0.0200(9) -0.0005(7) -0.0064(7) -0.0106(8)
C33 0.0328(11) 0.0363(12) 0.0245(10) 0.0018(8) -0.0074(9) -0.0217(10)
C34 0.0484(13) 0.0261(10) 0.0206(9) 0.0036(8) -0.0109(9) -0.0228(10)
C35 0.0428(12) 0.0200(9) 0.0204(9) 0.0017(7) -0.0124(9) -0.0103(9)
C36 0.0295(10) 0.0195(9) 0.0216(9) 0.0025(7) -0.0112(8) -0.0097(8)
C37 0.0548(18) 0.0659(19) 0.0512(17) 0.0225(14) -0.0305(14) -0.0317(15)
Cl1 0.0494(4) 0.0344(3) 0.0710(5) -0.0111(3) -0.0309(4) -0.0052(3)
Cl2 0.0424(3) 0.0423(3) 0.0350(3) -0.0053(2) -0.0139(3) -0.0079(3)
F1 0.0268(6) 0.0413(7) 0.0289(6) -0.0021(5) -0.0137(5) -0.0046(6)
F2 0.0628(10) 0.0297(7) 0.0331(7) -0.0022(5) -0.0114(7) -0.0274(7)
F3 0.0295(6) 0.0349(7) 0.0180(5) -0.0001(5) -0.0088(5) -0.0118(5)
F4 0.0234(6) 0.0597(9) 0.0343(7) -0.0119(6) -0.0084(6) -0.0099(6)
F5 0.0453(8) 0.0257(6) 0.0328(7) -0.0040(5) -0.0133(6) -0.0133(6)
F6 0.0402(7) 0.0400(7) 0.0169(6) -0.0021(5) -0.0059(5) -0.0157(6)
N1 0.0217(8) 0.0184(7) 0.0218(8) 0.0006(6) -0.0095(6) -0.0073(6)
P1 0.0174(2) 0.0159(2) 0.0148(2) 0.00025(16) -0.00601(17) -0.00613(17)
P2 0.0232(2) 0.0242(2) 0.0174(2) -0.00201(18) -0.00635(19) -0.00983(19)
Ru1 0.01924(8) 0.01724(7) 0.01496(7) 0.00098(5) -0.00736(6) -0.00685(5)

loop_
_atom_type_symbol
_atom_type_description
_atom_type_scat_dispersion_real
_atom_type_scat_dispersion_imag
_atom_type_scat_source
C C 0.0033 0.0016 'International Tables Vol C Tables 4.2.6.8 and 6.1.1.4'
H H 0.0000 0.0000 'International Tables Vol C Tables 4.2.6.8 and 6.1.1.4'
F F 0.0171 0.0103 'International Tables Vol C Tables 4.2.6.8 and 6.1.1.4'
P P 0.1023 0.0942 'International Tables Vol C Tables 4.2.6.8 and 6.1.1.4'
Ru Ru -1.2594 0.8363 'International Tables Vol C Tables 4.2.6.8 and 6.1.1.4'
Cl Cl 0.1484 0.1585 'International Tables Vol C Tables 4.2.6.8 and 6.1.1.4'
N N 0.0061 0.0033 'International Tables Vol C Tables 4.2.6.8 and 6.1.1.4'

loop_
_geom_angle_atom_site_label_1
_geom_angle_atom_site_label_2
_geom_angle_atom_site_label_3
_geom_angle
C2 C1 C5 107.7(2)
C2 C1 Ru1 72.04(12)
C5 C1 Ru1 72.01(12)
C2 C1 H1 126.0
C5 C1 H1 126.0
Ru1 C1 H1 126.0
C3 C2 C1 108.3(2)
C3 C2 Ru1 71.08(13)
C1 C2 Ru1 71.33(12)
C3 C2 H2 125.8
C1 C2 H2 125.8
Ru1 C2 H2 125.8
C2 C3 C4 107.9(2)
C2 C3 Ru1 72.51(13)
C4 C3 Ru1 72.38(13)
C2 C3 H3 125.9
C4 C3 H3 125.9
Ru1 C3 H3 125.9
C5 C4 C3 108.6(2)
C5 C4 Ru1 72.09(12)
C3 C4 Ru1 70.67(12)
C5 C4 H4 125.6
C3 C4 H4 125.6
Ru1 C4 H4 125.6
C4 C5 C1 107.5(2)
C4 C5 Ru1 71.90(12)
C1 C5 Ru1 70.83(11)
C4 C5 H5 126.2
C1 C5 H5 126.2
Ru1 C5 H5 126.2
N1 C6 C7 115.06(17)
N1 C6 Ru1 99.98(12)
C7 C6 Ru1 144.65(15)
C8 C7 C6 119.96(18)
C8 C7 H7 120.0
C6 C7 H7 120.0
C7 C8 C9 121.01(18)
C7 C8 H8 119.5
C9 C8 H8 119.5
C10 C9 C8 119.01(19)
C10 C9 H9 120.5
C8 C9 H9 120.5
N1 C10 C9 117.43(18)
N1 C10 H10 121.3
C9 C10 H10 121.3
C12 C11 N1 118.05(16)
C12 C11 Ru1 75.54(11)
N1 C11 Ru1 92.03(11)
C12 C11 H11 125.5(14)
N1 C11 H11 113.7(14)
Ru1 C11 H11 119.1(14)
C11 C12 C13 120.38(17)
C11 C12 Ru1 67.40(11)
C13 C12 Ru1 120.37(13)
C11 C12 H12 120.6(14)
C13 C12 H12 112.1(14)
Ru1 C12 H12 108.1(14)
C18 C13 C14 117.84(18)
C18 C13 C12 119.35(18)
C14 C13 C12 122.74(18)
C15 C14 C13 120.9(2)
C15 C14 H14 119.5
C13 C14 H14 119.5
C16 C15 C14 120.4(2)
C16 C15 H15 119.8
C14 C15 H15 119.8
C15 C16 C17 119.8(2)
C15 C16 H16 120.1
C17 C16 H16 120.1
C16 C17 C18 120.1(2)
C16 C17 H17 120.0
C18 C17 H17 120.0
C13 C18 C17 120.9(2)
C13 C18 H18 119.5
C17 C18 H18 119.5
C24 C19 C20 118.66(17)
C24 C19 P1 123.75(14)
C20 C19 P1 117.58(14)
C21 C20 C19 120.76(18)
C21 C20 H20 119.6
C19 C20 H20 119.6
C22 C21 C20 120.11(19)
C22 C21 H21 119.9
C20 C21 H21 119.9
C23 C22 C21 119.96(19)
C23 C22 H22 120.0
C21 C22 H22 120.0
C22 C23 C24 120.16(19)
C22 C23 H23 119.9
C24 C23 H23 119.9
C19 C24 C23 120.33(19)
C19 C24 H24 119.8
C23 C24 H24 119.8
C30 C25 C26 118.90(17)
C30 C25 P1 120.71(14)
C26 C25 P1 120.38(14)
C27 C26 C25 120.48(18)
C27 C26 H26 119.8
C25 C26 H26 119.8
C26 C27 C28 119.96(18)
C26 C27 H27 120.0
C28 C27 H27 120.0
C29 C28 C27 120.16(18)
C29 C28 H28 119.9
C27 C28 H28 119.9
C28 C29 C30 119.85(18)
C28 C29 H29 120.1
C30 C29 H29 120.1
C25 C30 C29 120.64(17)
C25 C30 H30 119.7
C29 C30 H30 119.7
C32 C31 C36 119.13(17)
C32 C31 P1 122.05(14)
C36 C31 P1 118.63(14)
C31 C32 C33 120.17(19)
C31 C32 H32 119.9
C33 C32 H32 119.9
C34 C33 C32 120.5(2)
C34 C33 H33 119.8
C32 C33 H33 119.8
C33 C34 C35 119.81(19)
C33 C34 H34 120.1
C35 C34 H34 120.1
C34 C35 C36 120.2(2)
C34 C35 H35 119.9
C36 C35 H35 119.9
C35 C36 C31 120.19(19)
C35 C36 H36 119.9
C31 C36 H36 119.9
Cl2 C37 Cl1 111.90(16)
Cl2 C37 H37A 109.2
Cl1 C37 H37A 109.2
Cl2 C37 H37B 109.2
Cl1 C37 H37B 109.2
H37A C37 H37B 107.9
C10 N1 C6 127.48(17)
C10 N1 C11 128.20(17)
C6 N1 C11 104.09(15)
C31 P1 C19 104.26(8)
C31 P1 C25 103.67(8)
C19 P1 C25 99.76(8)
C31 P1 Ru1 111.00(6)
C19 P1 Ru1 118.31(6)
C25 P1 Ru1 117.93(6)
F1 P2 F5 90.05(8)
F1 P2 F2 90.90(8)
F5 P2 F2 179.02(8)
F1 P2 F3 90.37(7)
F5 P2 F3 90.62(7)
F2 P2 F3 89.12(7)
F1 P2 F6 89.97(7)
F5 P2 F6 90.46(7)
F2 P2 F6 89.79(7)
F3 P2 F6 178.86(7)
F1 P2 F4 179.41(8)
F5 P2 F4 89.36(8)
F2 P2 F4 89.69(8)
F3 P2 F4 89.57(7)
F6 P2 F4 90.10(7)
C6 Ru1 C11 63.86(7)
C6 Ru1 C3 114.22(9)
C11 Ru1 C3 146.38(8)
C6 Ru1 C1 111.29(8)
C11 Ru1 C1 87.39(8)
C3 Ru1 C1 61.26(9)
C6 Ru1 C2 95.79(8)
C11 Ru1 C2 110.53(9)
C3 Ru1 C2 36.42(10)
C1 Ru1 C2 36.63(9)
C6 Ru1 C4 151.16(9)
C11 Ru1 C4 137.37(8)
C3 Ru1 C4 36.95(9)
C1 Ru1 C4 60.95(8)
C2 Ru1 C4 60.86(9)
C6 Ru1 C5 148.10(8)
C11 Ru1 C5 101.65(8)
C3 Ru1 C5 61.28(8)
C1 Ru1 C5 37.16(8)
C2 Ru1 C5 61.29(8)
C4 Ru1 C5 36.01(9)
C6 Ru1 C12 84.00(7)
C11 Ru1 C12 37.06(7)
C3 Ru1 C12 161.26(8)
C1 Ru1 C12 109.29(8)
C2 Ru1 C12 142.88(9)
C4 Ru1 C12 124.78(8)
C5 Ru1 C12 101.07(8)
C6 Ru1 P1 90.66(5)
C11 Ru1 P1 116.98(5)
C3 Ru1 P1 96.32(7)
C1 Ru1 P1 153.19(6)
C2 Ru1 P1 129.62(8)
C4 Ru1 P1 92.37(6)
C5 Ru1 P1 120.83(6)
C12 Ru1 P1 87.45(5)

loop_
_geom_bond_atom_site_label_1
_geom_bond_atom_site_label_2
_geom_bond_distance
C1 C2 1.406(4)
C1 C5 1.428(3)
C1 Ru1 2.233(2)
C1 H1 1.0000
C2 C3 1.396(4)
C2 Ru1 2.243(2)
C2 H2 1.0000
C3 C4 1.417(4)
C3 Ru1 2.224(2)
C3 H3 1.0000
C4 C5 1.390(3)
C4 Ru1 2.247(2)
C4 H4 1.0000
C5 Ru1 2.249(2)
C5 H5 1.0000
C6 N1 1.359(2)
C6 C7 1.406(3)
C6 Ru1 2.0390(19)
C7 C8 1.388(3)
C7 H7 0.9500
C8 C9 1.402(3)
C8 H8 0.9500
C9 C10 1.373(3)
C9 H9 0.9500
C10 N1 1.349(2)
C10 H10 0.9500
C11 C12 1.405(3)
C11 N1 1.453(2)
C11 Ru1 2.152(2)
C11 H11 0.93(2)
C12 C13 1.486(3)
C12 Ru1 2.2575(19)
C12 H12 0.95(2)
C13 C18 1.391(3)
C13 C14 1.407(3)
C14 C15 1.386(3)
C14 H14 0.9500
C15 C16 1.377(3)
C15 H15 0.9500
C16 C17 1.385(4)
C16 H16 0.9500
C17 C18 1.398(3)
C17 H17 0.9500
C18 H18 0.9500
C19 C24 1.390(3)
C19 C20 1.398(3)
C19 P1 1.8301(18)
C20 C21 1.386(3)
C20 H20 0.9500
C21 C22 1.386(3)
C21 H21 0.9500
C22 C23 1.378(3)
C22 H22 0.9500
C23 C24 1.402(3)
C23 H23 0.9500
C24 H24 0.9500
C25 C30 1.391(3)
C25 C26 1.405(3)
C25 P1 1.8375(19)
C26 C27 1.386(3)
C26 H26 0.9500
C27 C28 1.390(3)
C27 H27 0.9500
C28 C29 1.388(3)
C28 H28 0.9500
C29 C30 1.393(3)
C29 H29 0.9500
C30 H30 0.9500
C31 C32 1.392(3)
C31 C36 1.402(3)
C31 P1 1.8294(18)
C32 C33 1.396(3)
C32 H32 0.9500
C33 C34 1.382(3)
C33 H33 0.9500
C34 C35 1.389(3)
C34 H34 0.9500
C35 C36 1.393(3)
C35 H35 0.9500
C36 H36 0.9500
C37 Cl2 1.755(3)
C37 Cl1 1.770(3)
C37 H37A 0.9900
C37 H37B 0.9900
F1 P2 1.5918(13)
F2 P2 1.6020(13)
F3 P2 1.6070(12)
F4 P2 1.6101(14)
F5 P2 1.5944(13)
F6 P2 1.6080(13)
P1 Ru1 2.3367(5)

loop_
_geom_torsion_atom_site_label_1
_geom_torsion_atom_site_label_2
_geom_torsion_atom_site_label_3
_geom_torsion_atom_site_label_4
_geom_torsion
C5 C1 C2 C3 1.8(2)
Ru1 C1 C2 C3 -61.83(15)
C5 C1 C2 Ru1 63.61(14)
C1 C2 C3 C4 -2.2(2)
Ru1 C2 C3 C4 -64.22(15)
C1 C2 C3 Ru1 62.00(15)
C2 C3 C4 C5 1.8(2)
Ru1 C3 C4 C5 -62.47(15)
C2 C3 C4 Ru1 64.30(15)
C3 C4 C5 C1 -0.7(2)
Ru1 C4 C5 C1 -62.29(14)
C3 C4 C5 Ru1 61.56(14)
C2 C1 C5 C4 -0.6(2)
Ru1 C1 C5 C4 62.99(15)
C2 C1 C5 Ru1 -63.63(14)
N1 C6 C7 C8 0.2(3)
Ru1 C6 C7 C8 -171.62(18)
C6 C7 C8 C9 1.1(3)
C7 C8 C9 C10 -0.5(3)
C8 C9 C10 N1 -1.3(3)
N1 C11 C12 C13 -162.51(17)
Ru1 C11 C12 C13 113.00(17)
N1 C11 C12 Ru1 84.49(16)
C11 C12 C13 C18 160.95(19)
Ru1 C12 C13 C18 -119.00(18)
C11 C12 C13 C14 -16.1(3)
Ru1 C12 C13 C14 64.0(2)
C18 C13 C14 C15 1.5(3)
C12 C13 C14 C15 178.54(19)
C13 C14 C15 C16 0.4(3)
C14 C15 C16 C17 -1.5(4)
C15 C16 C17 C18 0.8(4)
C14 C13 C18 C17 -2.2(3)
C12 C13 C18 C17 -179.4(2)
C16 C17 C18 C13 1.2(4)
C24 C19 C20 C21 0.9(3)
P1 C19 C20 C21 -178.44(15)
C19 C20 C21 C22 0.2(3)
C20 C21 C22 C23 -1.1(3)
C21 C22 C23 C24 0.7(3)
C20 C19 C24 C23 -1.3(3)
P1 C19 C24 C23 178.05(16)
C22 C23 C24 C19 0.5(3)
C30 C25 C26 C27 -0.2(3)
P1 C25 C26 C27 -178.89(15)
C25 C26 C27 C28 0.3(3)
C26 C27 C28 C29 -0.3(3)
C27 C28 C29 C30 0.3(3)
C26 C25 C30 C29 0.1(3)
P1 C25 C30 C29 178.83(14)
C28 C29 C30 C25 -0.2(3)
C36 C31 C32 C33 0.6(3)
P1 C31 C32 C33 175.42(15)
C31 C32 C33 C34 1.3(3)
C32 C33 C34 C35 -1.2(3)
C33 C34 C35 C36 -0.7(3)
C34 C35 C36 C31 2.6(3)
C32 C31 C36 C35 -2.5(3)
P1 C31 C36 C35 -177.54(14)
C9 C10 N1 C6 2.9(3)
C9 C10 N1 C11 176.51(19)
C7 C6 N1 C10 -2.3(3)
Ru1 C6 N1 C10 172.92(17)
C7 C6 N1 C11 -177.12(16)
Ru1 C6 N1 C11 -1.94(15)
C12 C11 N1 C10 112.3(2)
Ru1 C11 N1 C10 -173.00(17)
C12 C11 N1 C6 -72.9(2)
Ru1 C11 N1 C6 1.81(14)
C32 C31 P1 C19 119.41(16)
C36 C31 P1 C19 -65.71(16)
C32 C31 P1 C25 15.41(17)
C36 C31 P1 C25 -169.71(14)
C32 C31 P1 Ru1 -112.15(15)
C36 C31 P1 Ru1 62.73(15)
C24 C19 P1 C31 7.94(19)
C20 C19 P1 C31 -172.70(15)
C24 C19 P1 C25 114.87(17)
C20 C19 P1 C25 -65.77(16)
C24 C19 P1 Ru1 -115.89(16)
C20 C19 P1 Ru1 63.46(16)
C30 C25 P1 C31 -109.56(15)
C26 C25 P1 C31 69.11(16)
C30 C25 P1 C19 143.03(15)
C26 C25 P1 C19 -38.30(17)
C30 C25 P1 Ru1 13.55(17)
C26 C25 P1 Ru1 -167.78(13)
N1 C6 Ru1 C11 1.42(11)
C7 C6 Ru1 C11 173.9(3)
N1 C6 Ru1 C3 -141.37(12)
C7 C6 Ru1 C3 31.1(3)
N1 C6 Ru1 C1 -74.36(13)
C7 C6 Ru1 C1 98.1(2)
N1 C6 Ru1 C2 -108.64(13)
C7 C6 Ru1 C2 63.8(2)
N1 C6 Ru1 C4 -142.47(15)
C7 C6 Ru1 C4 30.0(3)
N1 C6 Ru1 C5 -67.30(19)
C7 C6 Ru1 C5 105.1(3)
N1 C6 Ru1 C12 34.04(12)
C7 C6 Ru1 C12 -153.5(2)
N1 C6 Ru1 P1 121.40(11)
C7 C6 Ru1 P1 -66.2(2)
C12 C11 Ru1 C6 117.18(13)
N1 C11 Ru1 C6 -1.30(10)
C12 C11 Ru1 C3 -147.83(15)
N1 C11 Ru1 C3 93.69(17)
C12 C11 Ru1 C1 -127.53(12)
N1 C11 Ru1 C1 113.99(12)
C12 C11 Ru1 C2 -156.49(11)
N1 C11 Ru1 C2 85.03(12)
C12 C11 Ru1 C4 -87.64(15)
N1 C11 Ru1 C4 153.88(11)
C12 C11 Ru1 C5 -93.00(12)
N1 C11 Ru1 C5 148.51(11)
N1 C11 Ru1 C12 -118.48(16)
C12 C11 Ru1 P1 40.80(12)
N1 C11 Ru1 P1 -77.68(11)
C2 C3 Ru1 C6 64.95(15)
C4 C3 Ru1 C6 -179.11(12)
C2 C3 Ru1 C11 -13.7(2)
C4 C3 Ru1 C11 102.20(19)
C2 C3 Ru1 C1 -37.02(14)
C4 C3 Ru1 C1 78.91(14)
C4 C3 Ru1 C2 115.94(19)
C2 C3 Ru1 C4 -115.94(19)
C2 C3 Ru1 C5 -79.64(15)
C4 C3 Ru1 C5 36.30(13)
C2 C3 Ru1 C12 -100.7(3)
C4 C3 Ru1 C12 15.3(3)
C2 C3 Ru1 P1 158.53(13)
C4 C3 Ru1 P1 -85.53(13)
C2 C1 Ru1 C6 -69.95(15)
C5 C1 Ru1 C6 173.83(13)
C2 C1 Ru1 C11 -130.53(14)
C5 C1 Ru1 C11 113.25(14)
C2 C1 Ru1 C3 36.81(14)
C5 C1 Ru1 C3 -79.41(15)
C5 C1 Ru1 C2 -116.22(19)
C2 C1 Ru1 C4 79.26(15)
C5 C1 Ru1 C4 -36.96(13)
C2 C1 Ru1 C5 116.22(19)
C2 C1 Ru1 C12 -160.95(13)
C5 C1 Ru1 C12 82.82(14)
C2 C1 Ru1 P1 73.0(2)
C5 C1 Ru1 P1 -43.2(2)
C3 C2 Ru1 C6 -123.86(14)
C1 C2 Ru1 C6 118.39(14)
C3 C2 Ru1 C11 171.93(13)
C1 C2 Ru1 C11 54.17(15)
C1 C2 Ru1 C3 -117.8(2)
C3 C2 Ru1 C1 117.8(2)
C3 C2 Ru1 C4 38.24(14)
C1 C2 Ru1 C4 -79.52(15)
C3 C2 Ru1 C5 79.59(15)
C1 C2 Ru1 C5 -38.16(13)
C3 C2 Ru1 C12 148.45(15)
C1 C2 Ru1 C12 30.7(2)
C3 C2 Ru1 P1 -28.18(17)
C1 C2 Ru1 P1 -145.94(12)
C5 C4 Ru1 C6 119.67(18)
C3 C4 Ru1 C6 1.7(2)
C5 C4 Ru1 C11 -8.96(19)
C3 C4 Ru1 C11 -126.95(15)
C5 C4 Ru1 C3 117.99(19)
C5 C4 Ru1 C1 38.16(14)
C3 C4 Ru1 C1 -79.83(15)
C5 C4 Ru1 C2 80.31(15)
C3 C4 Ru1 C2 -37.68(14)
C3 C4 Ru1 C5 -117.99(19)
C5 C4 Ru1 C12 -56.10(16)
C3 C4 Ru1 C12 -174.09(13)
C5 C4 Ru1 P1 -144.64(13)
C3 C4 Ru1 P1 97.37(13)
C4 C5 Ru1 C6 -127.52(17)
C1 C5 Ru1 C6 -10.9(2)
C4 C5 Ru1 C11 173.82(13)
C1 C5 Ru1 C11 -69.58(14)
C4 C5 Ru1 C3 -37.25(14)
C1 C5 Ru1 C3 79.35(15)
C4 C5 Ru1 C1 -116.6(2)
C4 C5 Ru1 C2 -79.00(16)
C1 C5 Ru1 C2 37.60(14)
C1 C5 Ru1 C4 116.6(2)
C4 C5 Ru1 C12 136.00(14)
C1 C5 Ru1 C12 -107.40(14)
C4 C5 Ru1 P1 42.33(15)
C1 C5 Ru1 P1 158.93(12)
C11 C12 Ru1 C6 -53.42(11)
C13 C12 Ru1 C6 -166.43(15)
C13 C12 Ru1 C11 -113.01(19)
C11 C12 Ru1 C3 113.4(3)
C13 C12 Ru1 C3 0.4(3)
C11 C12 Ru1 C1 57.07(13)
C13 C12 Ru1 C1 -55.94(16)
C11 C12 Ru1 C2 38.25(18)
C13 C12 Ru1 C2 -74.76(19)
C11 C12 Ru1 C4 124.53(12)
C13 C12 Ru1 C4 11.52(18)
C11 C12 Ru1 C5 94.72(12)
C13 C12 Ru1 C5 -18.30(16)
C11 C12 Ru1 P1 -144.35(11)
C13 C12 Ru1 P1 102.64(14)
C31 P1 Ru1 C6 178.36(8)
C19 P1 Ru1 C6 -61.21(9)
C25 P1 Ru1 C6 59.02(8)
C31 P1 Ru1 C11 -120.89(9)
C19 P1 Ru1 C11 -0.46(9)
C25 P1 Ru1 C11 119.77(9)
C31 P1 Ru1 C3 63.90(10)
C19 P1 Ru1 C3 -175.67(10)
C25 P1 Ru1 C3 -55.43(10)
C31 P1 Ru1 C1 32.49(17)
C19 P1 Ru1 C1 152.92(17)
C25 P1 Ru1 C1 -86.85(17)
C31 P1 Ru1 C2 80.29(10)
C19 P1 Ru1 C2 -159.28(10)
C25 P1 Ru1 C2 -39.05(10)
C31 P1 Ru1 C4 27.04(10)
C19 P1 Ru1 C4 147.47(10)
C25 P1 Ru1 C4 -92.29(10)
C31 P1 Ru1 C5 3.70(10)
C19 P1 Ru1 C5 124.13(9)
C25 P1 Ru1 C5 -115.63(9)
C31 P1 Ru1 C12 -97.68(8)
C19 P1 Ru1 C12 22.75(8)
C25 P1 Ru1 C12 142.99(8)
